data_7102031
loop_
_publ_author_name
'Villiers, Claude'
'Thu\'ery, Pierre'
'Ephritikhine, Michel'

_publ_section_title
;
 The first urea azine molecule and its coordination to uranium in the
 first actinide guanidinate complexes.
;
_journal_issue 27
_journal_name_full 'Chemical communications (Cambridge, England)'
_journal_page_first 2832
_journal_page_last 2834
_journal_paper_doi 10.1039/b705224c
_journal_year 2007
_chemical_formula_sum 'C68 H124 Cl6 Li2 N12 O4 U2'
_chemical_formula_weight 1876.43
_space_group_IT_number 61
_symmetry_cell_setting orthorhombic
_symmetry_space_group_name_Hall '-P 2ac 2ab'
_symmetry_space_group_name_H-M 'P b c a'
_atom_sites_solution_hydrogens geom
_atom_sites_solution_primary direct
_atom_sites_solution_secondary difmap
_audit_creation_method SHELXL-97
_cell_angle_alpha 90.00
_cell_angle_beta 90.00
_cell_angle_gamma 90.00
_cell_formula_units_Z 4
_cell_length_a 16.2729(6)
_cell_length_b 21.7473(6)
_cell_length_c 22.4638(7)
_cell_measurement_reflns_used 157305
_cell_measurement_temperature 100(2)
_cell_measurement_theta_max 25.68
_cell_measurement_theta_min 3.13
_cell_volume 7949.8(4)
_computing_cell_refinement 'HKL2000 (Otwinowski & Minor, 1997)'
_computing_data_collection 'COLLECT (Hooft, 1998)'
_computing_data_reduction 'HKL2000 (Otwinowski & Minor, 1997)'
_computing_molecular_graphics 'SHELXTL (Sheldrick, 1999)'
_computing_publication_material 'SHELXTL (Sheldrick, 1999); PLATON (Spek, 2003)'
_computing_structure_refinement 'SHELXL-97 (Sheldrick, 1997)'
_computing_structure_solution 'SHELXS-97 (Sheldrick, 1997)'
_diffrn_ambient_temperature 100(2)
_diffrn_measured_fraction_theta_full 0.998
_diffrn_measured_fraction_theta_max 0.998
_diffrn_measurement_device_type 'Nonius Kappa-CCD area-detector diffractometer'
_diffrn_measurement_method 'two \f and three \w scans with 2\% steps'
_diffrn_radiation_monochromator graphite
_diffrn_radiation_source 'fine-focus sealed tube'
_diffrn_radiation_type MoK\a
_diffrn_radiation_wavelength 0.71073
_diffrn_reflns_av_R_equivalents 0.0402
_diffrn_reflns_av_sigmaI/netI 0.0497
_diffrn_reflns_limit_h_max 19
_diffrn_reflns_limit_h_min -19
_diffrn_reflns_limit_k_max 26
_diffrn_reflns_limit_k_min -26
_diffrn_reflns_limit_l_max 27
_diffrn_reflns_limit_l_min -27
_diffrn_reflns_number 157305
_diffrn_reflns_theta_full 25.68
_diffrn_reflns_theta_max 25.68
_diffrn_reflns_theta_min 3.13
_diffrn_standards_decay_% 0
_diffrn_standards_interval_time 0
_diffrn_standards_number 0
_exptl_absorpt_coefficient_mu 4.322
_exptl_absorpt_correction_T_max 0.649
_exptl_absorpt_correction_T_min 0.370
_exptl_absorpt_correction_type multi-scan
_exptl_absorpt_process_details 'SCALEPACK (Otwinowski & Minor, 1997)'
_exptl_crystal_colour 'translucent light green'
_exptl_crystal_density_diffrn 1.568
_exptl_crystal_density_method 'not measured'
_exptl_crystal_description irregular
_exptl_crystal_F_000 3760
_exptl_crystal_size_max 0.21
_exptl_crystal_size_mid 0.15
_exptl_crystal_size_min 0.10
_refine_diff_density_max 0.524
_refine_diff_density_min -0.753
_refine_diff_density_rms 0.107
_refine_ls_extinction_method none
_refine_ls_goodness_of_fit_ref 1.019
_refine_ls_hydrogen_treatment constr
_refine_ls_matrix_type full
_refine_ls_number_parameters 424
_refine_ls_number_reflns 7519
_refine_ls_number_restraints 0
_refine_ls_restrained_S_all 1.019
_refine_ls_R_factor_all 0.0541
_refine_ls_R_factor_gt 0.0307
_refine_ls_shift/su_max 0.001
_refine_ls_shift/su_mean 0.000
_refine_ls_structure_factor_coef Fsqd
_refine_ls_weighting_details 'calc w=1/[\s^2^(Fo^2^)+(0.0235P)^2^+2.5276P] where P=(Fo^2^+2Fc^2^)/3'
_refine_ls_weighting_scheme calc
_refine_ls_wR_factor_gt 0.0558
_refine_ls_wR_factor_ref 0.0601
_reflns_number_gt 5555
_reflns_number_total 7519
_reflns_threshold_expression >2sigma(I)
_cod_data_source_file b705224c.txt
_cod_data_source_block 2
_cod_database_code 7102031

loop_
_symmetry_equiv_pos_as_xyz
'x, y, z'
'-x+1/2, -y, z+1/2'
'-x, y+1/2, -z+1/2'
'x+1/2, -y+1/2, -z'
'-x, -y, -z'
'x-1/2, y, -z-1/2'
'x, -y-1/2, z-1/2'
'-x-1/2, y-1/2, z'

loop_
_atom_site_label
_atom_site_type_symbol
_atom_site_fract_x
_atom_site_fract_y
_atom_site_fract_z
_atom_site_U_iso_or_equiv
_atom_site_adp_type
_atom_site_occupancy
_atom_site_symmetry_multiplicity
_atom_site_calc_flag
_atom_site_refinement_flags
U U 0.587132(8) 0.007858(6) 0.066408(6) 0.02521(6) Uani 1 1 d .
Li Li 0.7675(4) 0.0034(3) 0.1673(3) 0.0385(16) Uani 1 1 d .
Cl1 Cl 0.68149(6) -0.07525(4) 0.13390(4) 0.0365(2) Uani 1 1 d .
Cl2 Cl 0.72631(6) 0.07614(4) 0.09872(4) 0.0310(2) Uani 1 1 d .
Cl3 Cl 0.51160(6) 0.03165(4) 0.17012(4) 0.0338(2) Uani 1 1 d .
N1 N 0.55259(18) 0.02220(13) -0.03828(13) 0.0246(7) Uani 1 1 d .
N2 N 0.50794(18) 0.07619(13) -0.05791(12) 0.0266(7) Uani 1 1 d .
N3 N 0.67296(18) -0.02102(13) -0.02107(13) 0.0261(7) Uani 1 1 d .
N4 N 0.65816(18) 0.04208(13) -0.10973(13) 0.0278(7) Uani 1 1 d .
H4 H 0.6021 0.0519 -0.1229 0.033 Uiso 1 1 d R
N5 N 0.54391(19) 0.10937(13) 0.03874(13) 0.0252(7) Uani 1 1 d .
N6 N 0.47104(19) 0.17402(13) -0.02755(13) 0.0302(8) Uani 1 1 d .
H6 H 0.4651 0.2006 0.0020 0.036 Uiso 1 1 d R
O1 O 0.88210(17) -0.01692(13) 0.16800(13) 0.0450(7) Uani 1 1 d .
O2 O 0.75668(17) 0.03537(12) 0.24725(11) 0.0390(7) Uani 1 1 d .
C1 C 0.6319(2) 0.01410(16) -0.05805(16) 0.0271(9) Uani 1 1 d .
C2 C 0.7495(2) -0.05229(16) -0.03811(16) 0.0287(9) Uani 1 1 d .
H2 H 0.7582 -0.0464 -0.0809 0.034 Uiso 1 1 calc R
C3 C 0.7392(2) -0.12094(15) -0.02608(17) 0.0313(9) Uani 1 1 d .
H3A H 0.6940 -0.1365 -0.0498 0.038 Uiso 1 1 calc R
H3B H 0.7254 -0.1270 0.0155 0.038 Uiso 1 1 calc R
C4 C 0.8168(2) -0.15744(17) -0.04068(19) 0.0368(10) Uani 1 1 d .
H4A H 0.8090 -0.2000 -0.0291 0.044 Uiso 1 1 calc R
H4B H 0.8263 -0.1563 -0.0833 0.044 Uiso 1 1 calc R
C5 C 0.8912(2) -0.13150(17) -0.00863(18) 0.0379(11) Uani 1 1 d .
H5A H 0.8848 -0.1371 0.0340 0.045 Uiso 1 1 calc R
H5B H 0.9401 -0.1536 -0.0210 0.045 Uiso 1 1 calc R
C6 C 0.9014(2) -0.06370(17) -0.02238(18) 0.0350(10) Uani 1 1 d .
H6A H 0.9121 -0.0584 -0.0646 0.042 Uiso 1 1 calc R
H6B H 0.9481 -0.0476 -0.0006 0.042 Uiso 1 1 calc R
C7 C 0.8243(2) -0.02778(17) -0.00527(18) 0.0321(10) Uani 1 1 d .
H7A H 0.8154 -0.0311 0.0373 0.039 Uiso 1 1 calc R
H7B H 0.8319 0.0153 -0.0149 0.039 Uiso 1 1 calc R
C8 C 0.7314(2) 0.08139(17) -0.11289(16) 0.0321(9) Uani 1 1 d .
H8 H 0.7804 0.0555 -0.1092 0.038 Uiso 1 1 calc R
C9 C 0.7314(3) 0.11175(18) -0.17433(16) 0.0365(10) Uani 1 1 d .
H9A H 0.7403 0.0805 -0.2044 0.044 Uiso 1 1 calc R
H9B H 0.6779 0.1301 -0.1815 0.044 Uiso 1 1 calc R
C10 C 0.7967(3) 0.16070(19) -0.18048(18) 0.0449(11) Uani 1 1 d .
H10A H 0.7905 0.1811 -0.2186 0.054 Uiso 1 1 calc R
H10B H 0.8505 0.1415 -0.1796 0.054 Uiso 1 1 calc R
C11 C 0.7914(3) 0.20804(19) -0.13123(18) 0.0460(12) Uani 1 1 d .
H11A H 0.7391 0.2294 -0.1335 0.055 Uiso 1 1 calc R
H11B H 0.8349 0.2381 -0.1360 0.055 Uiso 1 1 calc R
C12 C 0.7995(3) 0.17650(19) -0.07042(18) 0.0463(12) Uani 1 1 d .
H12A H 0.8527 0.1566 -0.0675 0.056 Uiso 1 1 calc R
H12B H 0.7957 0.2070 -0.0390 0.056 Uiso 1 1 calc R
C13 C 0.7319(3) 0.12914(17) -0.06289(17) 0.0355(10) Uani 1 1 d .
H13A H 0.6792 0.1499 -0.0620 0.043 Uiso 1 1 calc R
H13B H 0.7392 0.1083 -0.0251 0.043 Uiso 1 1 calc R
C14 C 0.5084(2) 0.12017(16) -0.01429(16) 0.0269(9) Uani 1 1 d .
C15 C 0.5544(2) 0.15826(16) 0.08367(16) 0.0279(9) Uani 1 1 d .
H15 H 0.5831 0.1375 0.1163 0.033 Uiso 1 1 calc R
C16 C 0.4767(2) 0.18298(17) 0.11295(16) 0.0344(10) Uani 1 1 d .
H16A H 0.4468 0.2086 0.0851 0.041 Uiso 1 1 calc R
H16B H 0.4414 0.1492 0.1247 0.041 Uiso 1 1 calc R
C17 C 0.5010(3) 0.22033(19) 0.16724(17) 0.0427(11) Uani 1 1 d .
H17A H 0.5264 0.1933 0.1963 0.051 Uiso 1 1 calc R
H17B H 0.4520 0.2377 0.1852 0.051 Uiso 1 1 calc R
C18 C 0.5603(3) 0.27205(19) 0.15208(19) 0.0471(12) Uani 1 1 d .
H18A H 0.5770 0.2927 0.1884 0.057 Uiso 1 1 calc R
H18B H 0.5327 0.3019 0.1270 0.057 Uiso 1 1 calc R
C19 C 0.6360(3) 0.24759(18) 0.11999(19) 0.0427(11) Uani 1 1 d .
H19A H 0.6702 0.2819 0.1078 0.051 Uiso 1 1 calc R
H19B H 0.6677 0.2224 0.1472 0.051 Uiso 1 1 calc R
C20 C 0.6135(3) 0.20964(17) 0.06550(17) 0.0345(10) Uani 1 1 d .
H20A H 0.6627 0.1920 0.0482 0.041 Uiso 1 1 calc R
H20B H 0.5877 0.2357 0.0359 0.041 Uiso 1 1 calc R
C21 C 0.4513(2) 0.19574(17) -0.08812(17) 0.0318(10) Uani 1 1 d .
H21 H 0.4281 0.1617 -0.1112 0.038 Uiso 1 1 calc R
C22 C 0.5290(2) 0.21937(19) -0.11909(18) 0.0416(11) Uani 1 1 d .
H22A H 0.5549 0.2505 -0.0944 0.050 Uiso 1 1 calc R
H22B H 0.5676 0.1857 -0.1240 0.050 Uiso 1 1 calc R
C23 C 0.5092(3) 0.2464(2) -0.17909(18) 0.0490(12) Uani 1 1 d .
H23A H 0.4868 0.2147 -0.2048 0.059 Uiso 1 1 calc R
H23B H 0.5591 0.2619 -0.1973 0.059 Uiso 1 1 calc R
C24 C 0.4469(3) 0.2987(2) -0.1728(2) 0.0535(13) Uani 1 1 d .
H24A H 0.4705 0.3316 -0.1491 0.064 Uiso 1 1 calc R
H24B H 0.4337 0.3151 -0.2118 0.064 Uiso 1 1 calc R
C25 C 0.3684(3) 0.2754(2) -0.14279(19) 0.0490(12) Uani 1 1 d .
H25A H 0.3303 0.3093 -0.1377 0.059 Uiso 1 1 calc R
H25B H 0.3425 0.2449 -0.1680 0.059 Uiso 1 1 calc R
C26 C 0.3873(3) 0.24735(18) -0.08291(17) 0.0377(10) Uani 1 1 d .
H26A H 0.3371 0.2309 -0.0658 0.045 Uiso 1 1 calc R
H26B H 0.4078 0.2790 -0.0564 0.045 Uiso 1 1 calc R
C27 C 0.9088(3) -0.06238(18) 0.21092(19) 0.0442(11) Uani 1 1 d .
H27A H 0.8778 -0.1002 0.2060 0.053 Uiso 1 1 calc R
H27B H 0.9004 -0.0473 0.2511 0.053 Uiso 1 1 calc R
C28 C 0.9987(3) -0.0736(2) 0.19962(19) 0.0454(11) Uani 1 1 d .
H28A H 1.0324 -0.0527 0.2289 0.054 Uiso 1 1 calc R
H28B H 1.0112 -0.1172 0.2004 0.054 Uiso 1 1 calc R
C29 C 1.0118(3) -0.0473(2) 0.1386(2) 0.0519(12) Uani 1 1 d .
H29A H 0.9981 -0.0770 0.1079 0.062 Uiso 1 1 calc R
H29B H 1.0682 -0.0339 0.1331 0.062 Uiso 1 1 calc R
C30 C 0.9534(3) 0.00613(19) 0.1381(2) 0.0480(12) Uani 1 1 d .
H30A H 0.9765 0.0410 0.1592 0.058 Uiso 1 1 calc R
H30B H 0.9404 0.0185 0.0977 0.058 Uiso 1 1 calc R
C31 C 0.6806(3) 0.0477(2) 0.27510(19) 0.0469(12) Uani 1 1 d .
H31A H 0.6805 0.0327 0.3158 0.056 Uiso 1 1 calc R
H31B H 0.6359 0.0283 0.2536 0.056 Uiso 1 1 calc R
C32 C 0.6724(3) 0.1160(2) 0.2737(2) 0.0612(14) Uani 1 1 d .
H32A H 0.6364 0.1306 0.3050 0.073 Uiso 1 1 calc R
H32B H 0.6518 0.1301 0.2355 0.073 Uiso 1 1 calc R
C33 C 0.7609(3) 0.1369(2) 0.2839(2) 0.0596(14) Uani 1 1 d .
H33A H 0.7734 0.1730 0.2602 0.072 Uiso 1 1 calc R
H33B H 0.7704 0.1463 0.3255 0.072 Uiso 1 1 calc R
C34 C 0.8112(3) 0.0834(2) 0.2646(2) 0.0599(14) Uani 1 1 d .
H34A H 0.8461 0.0950 0.2315 0.072 Uiso 1 1 calc R
H34B H 0.8459 0.0697 0.2971 0.072 Uiso 1 1 calc R

loop_
_atom_site_aniso_label
_atom_site_aniso_U_11
_atom_site_aniso_U_22
_atom_site_aniso_U_33
_atom_site_aniso_U_23
_atom_site_aniso_U_13
_atom_site_aniso_U_12
U 0.02606(9) 0.02604(8) 0.02352(8) 0.00202(6) 0.00000(7) 0.00078(6)
Li 0.037(4) 0.041(4) 0.038(4) -0.002(3) -0.006(3) -0.001(3)
Cl1 0.0366(6) 0.0327(5) 0.0402(6) 0.0076(5) -0.0088(5) 0.0000(5)
Cl2 0.0294(5) 0.0320(5) 0.0318(5) 0.0012(4) -0.0031(5) -0.0021(4)
Cl3 0.0352(6) 0.0404(6) 0.0257(5) -0.0012(4) 0.0044(5) -0.0026(5)
N1 0.0248(17) 0.0241(16) 0.0250(16) 0.0052(14) 0.0026(15) 0.0031(14)
N2 0.0259(18) 0.0249(16) 0.0289(18) 0.0004(15) 0.0033(15) 0.0055(14)
N3 0.0254(18) 0.0269(17) 0.0261(17) 0.0025(14) -0.0019(15) 0.0013(14)
N4 0.0198(17) 0.0358(18) 0.0279(18) 0.0057(15) 0.0054(15) 0.0012(14)
N5 0.0258(18) 0.0266(17) 0.0234(17) 0.0027(14) 0.0026(16) -0.0025(14)
N6 0.040(2) 0.0257(17) 0.0253(18) -0.0025(14) -0.0054(16) 0.0039(16)
O1 0.0365(17) 0.0511(18) 0.0474(18) 0.0126(15) 0.0009(15) 0.0047(14)
O2 0.0379(17) 0.0416(16) 0.0374(16) -0.0013(14) 0.0012(15) -0.0043(14)
C1 0.026(2) 0.0249(19) 0.030(2) -0.0049(18) 0.0023(19) -0.0040(17)
C2 0.031(2) 0.029(2) 0.025(2) 0.0002(17) 0.004(2) 0.0044(18)
C3 0.028(2) 0.030(2) 0.036(2) -0.0008(18) -0.004(2) 0.0006(18)
C4 0.040(3) 0.029(2) 0.041(2) 0.0015(19) -0.002(2) 0.003(2)
C5 0.035(3) 0.038(2) 0.041(3) 0.001(2) 0.002(2) 0.006(2)
C6 0.028(2) 0.040(2) 0.036(2) 0.0009(19) 0.0034(19) -0.0009(19)
C7 0.028(2) 0.029(2) 0.040(2) 0.0018(19) 0.008(2) -0.0002(18)
C8 0.027(2) 0.036(2) 0.033(2) -0.0005(19) 0.0019(19) -0.0031(19)
C9 0.040(3) 0.044(2) 0.025(2) 0.0031(19) 0.005(2) -0.001(2)
C10 0.044(3) 0.049(3) 0.041(3) 0.011(2) 0.008(2) -0.005(2)
C11 0.048(3) 0.039(3) 0.051(3) 0.003(2) 0.003(2) -0.007(2)
C12 0.049(3) 0.043(3) 0.047(3) 0.002(2) -0.005(2) -0.008(2)
C13 0.037(3) 0.039(2) 0.031(2) 0.0013(19) -0.001(2) -0.0026(19)
C14 0.019(2) 0.028(2) 0.033(2) 0.0074(18) 0.006(2) 0.0006(17)
C15 0.031(2) 0.029(2) 0.023(2) 0.0019(17) -0.0008(18) 0.0060(18)
C16 0.038(3) 0.035(2) 0.031(2) 0.0010(19) -0.002(2) 0.0066(19)
C17 0.044(3) 0.049(3) 0.035(2) -0.011(2) -0.002(2) 0.017(2)
C18 0.061(3) 0.037(2) 0.043(3) -0.009(2) -0.013(3) 0.008(2)
C19 0.045(3) 0.029(2) 0.054(3) -0.003(2) -0.018(2) -0.005(2)
C20 0.039(3) 0.027(2) 0.038(2) 0.0032(19) -0.004(2) -0.0023(18)
C21 0.032(2) 0.026(2) 0.038(2) 0.0034(18) -0.002(2) 0.0064(18)
C22 0.035(3) 0.046(3) 0.044(3) 0.007(2) 0.004(2) 0.006(2)
C23 0.049(3) 0.053(3) 0.044(3) 0.013(2) 0.007(2) 0.011(2)
C24 0.061(3) 0.050(3) 0.050(3) 0.017(2) 0.008(3) 0.018(3)
C25 0.049(3) 0.052(3) 0.046(3) 0.016(2) -0.002(2) 0.016(2)
C26 0.033(2) 0.042(2) 0.038(2) 0.008(2) 0.006(2) 0.006(2)
C27 0.047(3) 0.037(2) 0.049(3) -0.001(2) 0.002(2) 0.003(2)
C28 0.038(3) 0.048(3) 0.050(3) 0.001(2) 0.000(2) 0.005(2)
C29 0.037(3) 0.057(3) 0.061(3) 0.004(3) 0.009(2) 0.001(2)
C30 0.043(3) 0.046(3) 0.054(3) 0.003(2) 0.008(2) 0.002(2)
C31 0.035(3) 0.069(3) 0.036(2) -0.002(2) 0.000(2) -0.004(2)
C32 0.058(4) 0.077(4) 0.049(3) 0.000(3) -0.003(3) 0.026(3)
C33 0.076(4) 0.046(3) 0.057(3) -0.008(2) 0.024(3) -0.008(3)
C34 0.047(3) 0.047(3) 0.086(4) -0.019(3) -0.006(3) -0.002(2)

loop_
_atom_type_symbol
_atom_type_description
_atom_type_scat_dispersion_real
_atom_type_scat_dispersion_imag
_atom_type_scat_source
C C 0.0033 0.0016 'International Tables Vol C Tables 4.2.6.8 and 6.1.1.4'
H H 0.0000 0.0000 'International Tables Vol C Tables 4.2.6.8 and 6.1.1.4'
N N 0.0061 0.0033 'International Tables Vol C Tables 4.2.6.8 and 6.1.1.4'
O O 0.0106 0.0060 'International Tables Vol C Tables 4.2.6.8 and 6.1.1.4'
U U -9.6767 9.6646 'International Tables Vol C Tables 4.2.6.8 and 6.1.1.4'
Cl Cl 0.1484 0.1585 'International Tables Vol C Tables 4.2.6.8 and 6.1.1.4'
Li Li -0.0003 0.0001 'International Tables Vol C Tables 4.2.6.8 and 6.1.1.4'

loop_
_geom_angle_atom_site_label_1
_geom_angle_atom_site_label_2
_geom_angle_atom_site_label_3
_geom_angle
_geom_angle_site_symmetry_1
_geom_angle_site_symmetry_3
N5 U N2 119.39(10) . 5_655
N5 U N1 64.20(10) . .
N2 U N1 82.66(10) 5_655 .
N5 U N1 84.64(10) . 5_655
N2 U N1 34.75(9) 5_655 5_655
N1 U N1 64.61(12) . 5_655
N5 U N3 101.07(10) . .
N2 U N3 96.12(9) 5_655 .
N1 U N3 53.17(10) . .
N1 U N3 104.46(10) 5_655 .
N5 U Cl3 85.02(7) . .
N2 U Cl3 85.45(7) 5_655 .
N1 U Cl3 134.98(7) . .
N1 U Cl3 81.39(7) 5_655 .
N3 U Cl3 171.83(7) . .
N5 U Cl2 79.43(7) . .
N2 U Cl2 160.69(7) 5_655 .
N1 U Cl2 111.60(7) . .
N1 U Cl2 163.38(7) 5_655 .
N3 U Cl2 83.39(7) . .
Cl3 U Cl2 92.47(3) . .
N5 U Cl1 152.92(7) . .
N2 U Cl1 84.58(7) 5_655 .
N1 U Cl1 136.68(7) . .
N1 U Cl1 118.30(7) 5_655 .
N3 U Cl1 87.55(7) . .
Cl3 U Cl1 84.61(3) . .
Cl2 U Cl1 76.11(3) . .
O1 Li O2 99.5(3) . .
O1 Li Cl2 116.5(3) . .
O2 Li Cl2 110.3(3) . .
O1 Li Cl1 114.7(3) . .
O2 Li Cl1 120.5(3) . .
Cl2 Li Cl1 96.5(2) . .
Li Cl1 U 91.73(16) . .
Li Cl2 U 92.56(17) . .
C1 N1 N2 118.4(3) . .
C1 N1 U 94.5(2) . .
N2 N1 U 120.8(2) . .
C1 N1 U 138.9(2) . 5_655
N2 N1 U 70.87(17) . 5_655
U N1 U 115.39(11) . 5_655
C14 N2 N1 110.2(3) . .
C14 N2 U 126.3(2) . 5_655
N1 N2 U 74.37(17) . 5_655
C1 N3 C2 122.4(3) . .
C1 N3 U 93.9(2) . .
C2 N3 U 142.8(2) . .
C1 N4 C8 123.3(3) . .
C1 N4 H4 93.6 . .
C8 N4 H4 127.8 . .
C14 N5 C15 122.0(3) . .
C14 N5 U 121.1(2) . .
C15 N5 U 116.9(2) . .
C14 N6 C21 125.3(3) . .
C14 N6 H6 116.7 . .
C21 N6 H6 117.3 . .
C30 O1 C27 108.0(3) . .
C30 O1 Li 134.8(3) . .
C27 O1 Li 117.0(3) . .
C31 O2 C34 106.6(3) . .
C31 O2 Li 124.0(3) . .
C34 O2 Li 117.5(3) . .
N3 C1 N1 110.4(3) . .
N3 C1 N4 129.2(3) . .
N1 C1 N4 120.4(3) . .
N3 C2 C7 112.9(3) . .
N3 C2 C3 108.2(3) . .
C7 C2 C3 110.2(3) . .
N3 C2 H2 108.5 . .
C7 C2 H2 108.5 . .
C3 C2 H2 108.5 . .
C2 C3 C4 112.3(3) . .
C2 C3 H3A 109.1 . .
C4 C3 H3A 109.1 . .
C2 C3 H3B 109.1 . .
C4 C3 H3B 109.1 . .
H3A C3 H3B 107.9 . .
C5 C4 C3 111.4(3) . .
C5 C4 H4A 109.3 . .
C3 C4 H4A 109.3 . .
C5 C4 H4B 109.3 . .
C3 C4 H4B 109.3 . .
H4A C4 H4B 108.0 . .
C6 C5 C4 110.6(3) . .
C6 C5 H5A 109.5 . .
C4 C5 H5A 109.5 . .
C6 C5 H5B 109.5 . .
C4 C5 H5B 109.5 . .
H5A C5 H5B 108.1 . .
C5 C6 C7 110.9(3) . .
C5 C6 H6A 109.5 . .
C7 C6 H6A 109.5 . .
C5 C6 H6B 109.5 . .
C7 C6 H6B 109.5 . .
H6A C6 H6B 108.0 . .
C2 C7 C6 110.9(3) . .
C2 C7 H7A 109.5 . .
C6 C7 H7A 109.5 . .
C2 C7 H7B 109.5 . .
C6 C7 H7B 109.5 . .
H7A C7 H7B 108.1 . .
N4 C8 C13 111.4(3) . .
N4 C8 C9 107.2(3) . .
C13 C8 C9 111.7(3) . .
N4 C8 H8 108.8 . .
C13 C8 H8 108.8 . .
C9 C8 H8 108.8 . .
C10 C9 C8 112.8(3) . .
C10 C9 H9A 109.0 . .
C8 C9 H9A 109.0 . .
C10 C9 H9B 109.0 . .
C8 C9 H9B 109.0 . .
H9A C9 H9B 107.8 . .
C9 C10 C11 111.9(3) . .
C9 C10 H10A 109.2 . .
C11 C10 H10A 109.2 . .
C9 C10 H10B 109.2 . .
C11 C10 H10B 109.2 . .
H10A C10 H10B 107.9 . .
C10 C11 C12 110.0(3) . .
C10 C11 H11A 109.7 . .
C12 C11 H11A 109.7 . .
C10 C11 H11B 109.7 . .
C12 C11 H11B 109.7 . .
H11A C11 H11B 108.2 . .
C13 C12 C11 109.9(3) . .
C13 C12 H12A 109.7 . .
C11 C12 H12A 109.7 . .
C13 C12 H12B 109.7 . .
C11 C12 H12B 109.7 . .
H12A C12 H12B 108.2 . .
C12 C13 C8 112.6(3) . .
C12 C13 H13A 109.1 . .
C8 C13 H13A 109.1 . .
C12 C13 H13B 109.1 . .
C8 C13 H13B 109.1 . .
H13A C13 H13B 107.8 . .
N5 C14 N6 122.6(3) . .
N5 C14 N2 121.0(3) . .
N6 C14 N2 116.4(3) . .
N5 C15 C16 117.0(3) . .
N5 C15 C20 114.6(3) . .
C16 C15 C20 112.3(3) . .
N5 C15 H15 103.6 . .
C16 C15 H15 103.6 . .
C20 C15 H15 103.6 . .
C17 C16 C15 108.7(3) . .
C17 C16 H16A 110.0 . .
C15 C16 H16A 110.0 . .
C17 C16 H16B 110.0 . .
C15 C16 H16B 110.0 . .
H16A C16 H16B 108.3 . .
C16 C17 C18 112.4(3) . .
C16 C17 H17A 109.1 . .
C18 C17 H17A 109.1 . .
C16 C17 H17B 109.1 . .
C18 C17 H17B 109.1 . .
H17A C17 H17B 107.9 . .
C17 C18 C19 111.1(3) . .
C17 C18 H18A 109.4 . .
C19 C18 H18A 109.4 . .
C17 C18 H18B 109.4 . .
C19 C18 H18B 109.4 . .
H18A C18 H18B 108.0 . .
C20 C19 C18 112.1(3) . .
C20 C19 H19A 109.2 . .
C18 C19 H19A 109.2 . .
C20 C19 H19B 109.2 . .
C18 C19 H19B 109.2 . .
H19A C19 H19B 107.9 . .
C19 C20 C15 109.5(3) . .
C19 C20 H20A 109.8 . .
C15 C20 H20A 109.8 . .
C19 C20 H20B 109.8 . .
C15 C20 H20B 109.8 . .
H20A C20 H20B 108.2 . .
N6 C21 C22 110.3(3) . .
N6 C21 C26 108.1(3) . .
C22 C21 C26 110.5(3) . .
N6 C21 H21 109.3 . .
C22 C21 H21 109.3 . .
C26 C21 H21 109.3 . .
C23 C22 C21 111.1(3) . .
C23 C22 H22A 109.4 . .
C21 C22 H22A 109.4 . .
C23 C22 H22B 109.4 . .
C21 C22 H22B 109.4 . .
H22A C22 H22B 108.0 . .
C22 C23 C24 110.4(3) . .
C22 C23 H23A 109.6 . .
C24 C23 H23A 109.6 . .
C22 C23 H23B 109.6 . .
C24 C23 H23B 109.6 . .
H23A C23 H23B 108.1 . .
C25 C24 C23 110.3(4) . .
C25 C24 H24A 109.6 . .
C23 C24 H24A 109.6 . .
C25 C24 H24B 109.6 . .
C23 C24 H24B 109.6 . .
H24A C24 H24B 108.1 . .
C26 C25 C24 110.9(4) . .
C26 C25 H25A 109.5 . .
C24 C25 H25A 109.5 . .
C26 C25 H25B 109.5 . .
C24 C25 H25B 109.5 . .
H25A C25 H25B 108.0 . .
C25 C26 C21 111.4(3) . .
C25 C26 H26A 109.3 . .
C21 C26 H26A 109.3 . .
C25 C26 H26B 109.3 . .
C21 C26 H26B 109.3 . .
H26A C26 H26B 108.0 . .
O1 C27 C28 106.9(3) . .
O1 C27 H27A 110.3 . .
C28 C27 H27A 110.3 . .
O1 C27 H27B 110.3 . .
C28 C27 H27B 110.3 . .
H27A C27 H27B 108.6 . .
C29 C28 C27 103.3(4) . .
C29 C28 H28A 111.1 . .
C27 C28 H28A 111.1 . .
C29 C28 H28B 111.1 . .
C27 C28 H28B 111.1 . .
H28A C28 H28B 109.1 . .
C28 C29 C30 102.2(4) . .
C28 C29 H29A 111.3 . .
C30 C29 H29A 111.3 . .
C28 C29 H29B 111.3 . .
C30 C29 H29B 111.3 . .
H29A C29 H29B 109.2 . .
O1 C30 C29 103.8(3) . .
O1 C30 H30A 111.0 . .
C29 C30 H30A 111.0 . .
O1 C30 H30B 111.0 . .
C29 C30 H30B 111.0 . .
H30A C30 H30B 109.0 . .
O2 C31 C32 104.9(4) . .
O2 C31 H31A 110.8 . .
C32 C31 H31A 110.8 . .
O2 C31 H31B 110.8 . .
C32 C31 H31B 110.8 . .
H31A C31 H31B 108.8 . .
C31 C32 C33 102.1(4) . .
C31 C32 H32A 111.3 . .
C33 C32 H32A 111.3 . .
C31 C32 H32B 111.3 . .
C33 C32 H32B 111.3 . .
H32A C32 H32B 109.2 . .
C34 C33 C32 104.1(4) . .
C34 C33 H33A 110.9 . .
C32 C33 H33A 110.9 . .
C34 C33 H33B 110.9 . .
C32 C33 H33B 110.9 . .
H33A C33 H33B 109.0 . .
O2 C34 C33 108.1(4) . .
O2 C34 H34A 110.1 . .
C33 C34 H34A 110.1 . .
O2 C34 H34B 110.1 . .
C33 C34 H34B 110.1 . .
H34A C34 H34B 108.4 . .

loop_
_geom_bond_atom_site_label_1
_geom_bond_atom_site_label_2
_geom_bond_distance
_geom_bond_site_symmetry_2
U N5 2.399(3) .
U N2 2.402(3) 5_655
U N1 2.438(3) .
U N1 2.449(3) 5_655
U N3 2.491(3) .
U Cl3 2.6845(9) .
U Cl2 2.8038(9) .
U Cl1 2.8148(9) .
U Li 3.711(7) .
Li O1 1.916(8) .
Li O2 1.933(7) .
Li Cl2 2.309(7) .
Li Cl1 2.334(6) .
N1 C1 1.376(5) .
N1 N2 1.449(4) .
N1 U 2.449(3) 5_655
N2 C14 1.369(4) .
N2 U 2.402(3) 5_655
N3 C1 1.312(4) .
N3 C2 1.471(4) .
N4 C1 1.379(4) .
N4 C8 1.468(4) .
N4 H4 0.9820 .
N5 C14 1.344(4) .
N5 C15 1.476(4) .
N6 C14 1.353(4) .
N6 C21 1.476(5) .
N6 H6 0.8853 .
O1 C30 1.432(5) .
O1 C27 1.447(5) .
O2 C31 1.413(5) .
O2 C34 1.426(5) .
C2 C7 1.519(5) .
C2 C3 1.527(5) .
C2 H2 0.9800 .
C3 C4 1.527(5) .
C3 H3A 0.9700 .
C3 H3B 0.9700 .
C4 C5 1.518(5) .
C4 H4A 0.9700 .
C4 H4B 0.9700 .
C5 C6 1.516(5) .
C5 H5A 0.9700 .
C5 H5B 0.9700 .
C6 C7 1.527(5) .
C6 H6A 0.9700 .
C6 H6B 0.9700 .
C7 H7A 0.9700 .
C7 H7B 0.9700 .
C8 C13 1.530(5) .
C8 C9 1.530(5) .
C8 H8 0.9800 .
C9 C10 1.510(5) .
C9 H9A 0.9700 .
C9 H9B 0.9700 .
C10 C11 1.514(5) .
C10 H10A 0.9700 .
C10 H10B 0.9700 .
C11 C12 1.534(5) .
C11 H11A 0.9700 .
C11 H11B 0.9700 .
C12 C13 1.516(5) .
C12 H12A 0.9700 .
C12 H12B 0.9700 .
C13 H13A 0.9700 .
C13 H13B 0.9700 .
C15 C16 1.522(5) .
C15 C20 1.530(5) .
C15 H15 0.9800 .
C16 C17 1.518(5) .
C16 H16A 0.9700 .
C16 H16B 0.9700 .
C17 C18 1.521(6) .
C17 H17A 0.9700 .
C17 H17B 0.9700 .
C18 C19 1.523(6) .
C18 H18A 0.9700 .
C18 H18B 0.9700 .
C19 C20 1.521(5) .
C19 H19A 0.9700 .
C19 H19B 0.9700 .
C20 H20A 0.9700 .
C20 H20B 0.9700 .
C21 C22 1.533(5) .
C21 C26 1.536(5) .
C21 H21 0.9800 .
C22 C23 1.505(5) .
C22 H22A 0.9700 .
C22 H22B 0.9700 .
C23 C24 1.531(5) .
C23 H23A 0.9700 .
C23 H23B 0.9700 .
C24 C25 1.530(6) .
C24 H24A 0.9700 .
C24 H24B 0.9700 .
C25 C26 1.509(5) .
C25 H25A 0.9700 .
C25 H25B 0.9700 .
C26 H26A 0.9700 .
C26 H26B 0.9700 .
C27 C28 1.505(5) .
C27 H27A 0.9700 .
C27 H27B 0.9700 .
C28 C29 1.501(6) .
C28 H28A 0.9700 .
C28 H28B 0.9700 .
C29 C30 1.502(6) .
C29 H29A 0.9700 .
C29 H29B 0.9700 .
C30 H30A 0.9700 .
C30 H30B 0.9700 .
C31 C32 1.492(6) .
C31 H31A 0.9700 .
C31 H31B 0.9700 .
C32 C33 1.526(6) .
C32 H32A 0.9700 .
C32 H32B 0.9700 .
C33 C34 1.486(6) .
C33 H33A 0.9700 .
C33 H33B 0.9700 .
C34 H34A 0.9700 .
C34 H34B 0.9700 .

loop_
_geom_hbond_atom_site_label_D
_geom_hbond_atom_site_label_H
_geom_hbond_atom_site_label_A
_geom_hbond_distance_DH
_geom_hbond_distance_HA
_geom_hbond_distance_DA
_geom_hbond_angle_DHA
_geom_hbond_site_symmetry_A
N4 H4 N2 0.98 2.18 2.807(4) 120.2 .
N4 H4 Cl3 0.98 2.80 3.470(3) 125.9 5_655
